data_7059439
loop_
_publ_author_name
'Peng, Guo'
'Chen, Yue'
'Li, Bo'

_publ_section_title
;
 One-dimensional lanthanide coordination polymers supported by
 pentadentate Schiff-base and diphenyl phosphate ligands: single molecule
 magnet behavior and photoluminescence
;
_journal_issue 18
_journal_name_full 'New Journal of Chemistry'
_journal_page_first 7270
_journal_page_last 7276
_journal_paper_doi 10.1039/D0NJ00533A
_journal_volume 44
_journal_year 2020
_chemical_formula_moiety 'C83 H76 Dy2 N10 O17 P3, 2(Cl O4), N O3, 3(C H4 O)'
_chemical_formula_sum 'C86 H88 Cl2 Dy2 N11 O31 P3'
_chemical_formula_weight 2260.48
_space_group_crystal_system monoclinic
_space_group_IT_number 14
_space_group_name_Hall '-P 2yn'
_space_group_name_H-M_alt 'P 1 21/n 1'
_atom_sites_solution_hydrogens mixed
_audit_creation_method SHELXL-2014/7
_audit_update_record
;
2020-01-26 deposited with the CCDC.	2020-03-26 downloaded from the CCDC.
;
_cell_angle_alpha 90
_cell_angle_beta 99.7250(10)
_cell_angle_gamma 90
_cell_formula_units_Z 4
_cell_length_a 13.0937(4)
_cell_length_b 25.4261(8)
_cell_length_c 28.7090(8)
_cell_measurement_reflns_used 9966
_cell_measurement_temperature 173(2)
_cell_measurement_theta_max 25.38
_cell_measurement_theta_min 3.21
_cell_volume 9420.5(5)
_computing_structure_refinement 'SHELXL-2014/7 (Sheldrick, 2014)'
_diffrn_ambient_temperature 173(2)
_diffrn_measured_fraction_theta_full 0.987
_diffrn_measured_fraction_theta_max 0.985
_diffrn_measurement_device_type 'PHOTON 100 CMOS detector'
_diffrn_measurement_method 'omega scan'
_diffrn_radiation_type MoK\a
_diffrn_radiation_wavelength 0.71073
_diffrn_reflns_av_R_equivalents 0.0810
_diffrn_reflns_av_unetI/netI 0.0883
_diffrn_reflns_Laue_measured_fraction_full 0.987
_diffrn_reflns_Laue_measured_fraction_max 0.985
_diffrn_reflns_limit_h_max 15
_diffrn_reflns_limit_h_min -15
_diffrn_reflns_limit_k_max 28
_diffrn_reflns_limit_k_min -30
_diffrn_reflns_limit_l_max 34
_diffrn_reflns_limit_l_min -34
_diffrn_reflns_number 48351
_diffrn_reflns_point_group_measured_fraction_full 0.987
_diffrn_reflns_point_group_measured_fraction_max 0.985
_diffrn_reflns_theta_full 25.242
_diffrn_reflns_theta_max 25.377
_diffrn_reflns_theta_min 2.578
_diffrn_source 'fine-focus sealed tube'
_exptl_absorpt_coefficient_mu 1.769
_exptl_absorpt_correction_T_max 0.7452
_exptl_absorpt_correction_T_min 0.6288
_exptl_absorpt_correction_type multi-scan
_exptl_absorpt_process_details 'SADABS (Bruker, 2014)'
_exptl_crystal_density_diffrn 1.594
_exptl_crystal_description block
_exptl_crystal_F_000 4560
_exptl_crystal_size_max 0.170
_exptl_crystal_size_mid 0.120
_exptl_crystal_size_min 0.060
_refine_diff_density_max 1.941
_refine_diff_density_min -1.811
_refine_diff_density_rms 0.163
_refine_ls_extinction_coef 0.00063(8)
_refine_ls_extinction_expression Fc^*^=kFc[1+0.001xFc^2^\l^3^/sin(2\q)]^-1/4^
_refine_ls_extinction_method 'SHELXL-2014/7 (Sheldrick 2014'
_refine_ls_goodness_of_fit_ref 1.091
_refine_ls_hydrogen_treatment constr
_refine_ls_matrix_type full
_refine_ls_number_parameters 1317
_refine_ls_number_reflns 17063
_refine_ls_number_restraints 943
_refine_ls_restrained_S_all 1.073
_refine_ls_R_factor_all 0.1141
_refine_ls_R_factor_gt 0.0576
_refine_ls_shift/su_max 0.001
_refine_ls_shift/su_mean 0.000
_refine_ls_structure_factor_coef Fsqd
_refine_ls_weighting_details 'w=1/[\s^2^(Fo^2^)+(0.0949P)^2^+4.6814P] where P=(Fo^2^+2Fc^2^)/3'
_refine_ls_weighting_scheme calc
_refine_ls_wR_factor_gt 0.1430
_refine_ls_wR_factor_ref 0.1790
_reflns_Friedel_coverage 0.000
_reflns_number_gt 11222
_reflns_number_total 17063
_reflns_threshold_expression 'I > 2\s(I)'
_cod_data_source_file d0nj00533a2.cif
_cod_data_source_block 2
_cod_depositor_comments
;Adding full bibliography for 7059437--7059440.cif.

 Adding full bibliography for 7059437--7059440.cif.
;
_cod_original_sg_symbol_H-M 'P 21/n'
_cod_database_code 7059439
_shelx_shelxl_version_number 2014/7
_shelx_space_group_comment
;
The symmetry employed for this shelxl refinement is uniquely defined
by the following loop, which should always be used as a source of
symmetry information in preference to the above space-group names.
They are only intended as comments.
;
_shelx_estimated_absorpt_t_min 0.753
_shelx_estimated_absorpt_t_max 0.901

loop_
_space_group_symop_operation_xyz
'x, y, z'
'-x+1/2, y+1/2, -z+1/2'
'-x, -y, -z'
'x-1/2, -y-1/2, z-1/2'

loop_
_atom_site_label
_atom_site_type_symbol
_atom_site_fract_x
_atom_site_fract_y
_atom_site_fract_z
_atom_site_U_iso_or_equiv
_atom_site_adp_type
_atom_site_occupancy
_atom_site_site_symmetry_order
_atom_site_calc_flag
_atom_site_refinement_flags_posn
_atom_site_refinement_flags_adp
_atom_site_refinement_flags_occupancy
_atom_site_disorder_assembly
_atom_site_disorder_group
C1 C 1.3105(8) 0.1367(4) 0.2882(4) 0.046(3) Uani 1 1 d . . . . .
C2 C 1.3500(9) 0.1009(4) 0.3226(4) 0.051(3) Uani 1 1 d . . . . .
H2A H 1.3661 0.0661 0.3143 0.061 Uiso 1 1 calc R U . . .
C3 C 1.3658(11) 0.1168(6) 0.3694(4) 0.069(4) Uani 1 1 d . . . . .
H3A H 1.3948 0.0928 0.3934 0.083 Uiso 1 1 calc R U . . .
C4 C 1.3400(10) 0.1670(5) 0.3816(4) 0.060(3) Uani 1 1 d . . . . .
H4A H 1.3493 0.1773 0.4139 0.071 Uiso 1 1 calc R U . . .
C5 C 1.3010(9) 0.2017(5) 0.3468(5) 0.058(3) Uani 1 1 d . . . . .
H5A H 1.2840 0.2364 0.3550 0.070 Uiso 1 1 calc R U . . .
C6 C 1.2857(7) 0.1871(5) 0.2998(4) 0.046(3) Uani 1 1 d . . . . .
H6A H 1.2584 0.2114 0.2758 0.056 Uiso 1 1 calc R U . . .
C7 C 1.2680(7) 0.0669(4) 0.1406(4) 0.037(2) Uani 1 1 d . . . . .
C8 C 1.2469(11) 0.0656(5) 0.0928(5) 0.074(4) Uani 1 1 d . . . . .
H8A H 1.2654 0.0940 0.0743 0.088 Uiso 1 1 calc R U . . .
C9 C 1.1960(14) 0.0204(6) 0.0715(6) 0.091(5) Uani 1 1 d . . . . .
H9A H 1.1798 0.0184 0.0380 0.109 Uiso 1 1 calc R U . . .
C10 C 1.1698(11) -0.0202(6) 0.0980(6) 0.079(4) Uani 1 1 d . . . . .
H10A H 1.1359 -0.0505 0.0834 0.094 Uiso 1 1 calc R U . . .
C11 C 1.1925(12) -0.0166(6) 0.1444(6) 0.081(5) Uani 1 1 d . . . . .
H11A H 1.1749 -0.0449 0.1630 0.097 Uiso 1 1 calc R U . . .
C12 C 1.2412(10) 0.0271(4) 0.1669(5) 0.060(3) Uani 1 1 d . . . . .
H12A H 1.2553 0.0289 0.2004 0.072 Uiso 1 1 calc R U . . .
C13 C 1.2392(7) 0.3361(4) 0.2933(3) 0.034(2) Uani 1 1 d . . . . .
C14 C 1.1323(8) 0.3388(4) 0.2831(4) 0.046(3) Uani 1 1 d . . . . .
H14A H 1.0962 0.3357 0.2516 0.055 Uiso 1 1 calc R U . . .
C15 C 1.0800(7) 0.3464(4) 0.3207(4) 0.046(3) Uani 1 1 d . . . . .
H15A H 1.0064 0.3476 0.3148 0.055 Uiso 1 1 calc R U . . .
C16 C 1.1314(9) 0.3522(4) 0.3664(4) 0.051(3) Uani 1 1 d . . . . .
H16A H 1.0937 0.3574 0.3915 0.061 Uiso 1 1 calc R U . . .
C17 C 1.2381(9) 0.3504(4) 0.3752(4) 0.049(3) Uani 1 1 d . . . . .
H17A H 1.2748 0.3549 0.4064 0.059 Uiso 1 1 calc R U . . .
C18 C 1.2918(8) 0.3420(4) 0.3379(4) 0.042(2) Uani 1 1 d . . . . .
H18A H 1.3654 0.3403 0.3437 0.051 Uiso 1 1 calc R U . . .
C19 C 1.2580(7) 0.4093(4) 0.1732(4) 0.038(2) Uani 1 1 d . . . . .
C20 C 1.2970(9) 0.4157(4) 0.1331(5) 0.062(4) Uani 1 1 d . . . . .
H20A H 1.2931 0.3884 0.1103 0.075 Uiso 1 1 calc R U . . .
C21 C 1.3439(12) 0.4645(6) 0.1261(7) 0.089(5) Uani 1 1 d . . . . .
H21A H 1.3703 0.4708 0.0977 0.107 Uiso 1 1 calc R U . . .
C22 C 1.3514(11) 0.5021(6) 0.1596(7) 0.087(5) Uani 1 1 d . . . . .
H22A H 1.3844 0.5345 0.1548 0.104 Uiso 1 1 calc R U . . .
C23 C 1.3131(11) 0.4947(5) 0.1995(6) 0.080(5) Uani 1 1 d . . . . .
H23A H 1.3180 0.5220 0.2223 0.096 Uiso 1 1 calc R U . . .
C24 C 1.2667(10) 0.4477(4) 0.2077(4) 0.058(3) Uani 1 1 d . . . . .
H24A H 1.2414 0.4418 0.2364 0.070 Uiso 1 1 calc R U . . .
C25 C 0.7449(7) 0.2679(5) 0.0820(3) 0.040(3) Uani 1 1 d . . . . .
C26 C 0.7335(9) 0.2144(6) 0.0766(4) 0.057(3) Uani 1 1 d . . . . .
H26A H 0.7365 0.1919 0.1032 0.069 Uiso 1 1 calc R U . . .
C27 C 0.7171(9) 0.1939(7) 0.0301(5) 0.076(4) Uani 1 1 d . . . . .
H27A H 0.7095 0.1571 0.0249 0.091 Uiso 1 1 calc R U . . .
C28 C 0.7122(12) 0.2276(8) -0.0075(5) 0.086(5) Uani 1 1 d . . . . .
H28A H 0.7014 0.2137 -0.0386 0.103 Uiso 1 1 calc R U . . .
C29 C 0.7227(12) 0.2811(8) -0.0010(5) 0.090(5) Uani 1 1 d . . . . .
H29A H 0.7188 0.3037 -0.0276 0.108 Uiso 1 1 calc R U . . .
C30 C 0.7390(9) 0.3021(6) 0.0441(4) 0.062(3) Uani 1 1 d . . . . .
H30A H 0.7459 0.3390 0.0490 0.074 Uiso 1 1 calc R U . . .
C31 C 0.8031(7) 0.3127(4) 0.2557(3) 0.037(2) Uani 1 1 d . . . . .
C32 C 0.8008(8) 0.3624(5) 0.2760(4) 0.056(3) Uani 1 1 d . . . . .
H32A H 0.7976 0.3932 0.2571 0.067 Uiso 1 1 calc R U . . .
C33 C 0.8032(9) 0.3657(7) 0.3241(5) 0.077(5) Uani 1 1 d . . . . .
H33A H 0.8004 0.3991 0.3386 0.092 Uiso 1 1 calc R U . . .
C34 C 0.8097(9) 0.3204(9) 0.3517(5) 0.086(5) Uani 1 1 d . . . . .
H34A H 0.8125 0.3227 0.3849 0.103 Uiso 1 1 calc R U . . .
C35 C 0.8120(9) 0.2731(6) 0.3304(4) 0.064(4) Uani 1 1 d . . . . .
H35A H 0.8161 0.2422 0.3492 0.077 Uiso 1 1 calc R U . . .
C36 C 0.8084(7) 0.2683(5) 0.2823(3) 0.042(3) Uani 1 1 d . . . . .
H36A H 0.8097 0.2346 0.2681 0.051 Uiso 1 1 calc R U . . .
C37 C 0.9689(7) 0.1026(4) 0.1229(3) 0.030(2) Uani 1 1 d . . . . .
C38 C 0.9478(8) 0.0646(4) 0.0877(4) 0.042(3) Uani 1 1 d . . . . .
H38A H 0.9328 0.0293 0.0953 0.050 Uiso 1 1 calc R U . . .
C39 C 0.9493(9) 0.0792(4) 0.0420(4) 0.051(3) Uani 1 1 d . . . . .
H39A H 0.9371 0.0536 0.0176 0.062 Uiso 1 1 calc R U . . .
C40 C 0.9680(9) 0.1306(4) 0.0309(4) 0.045(3) Uani 1 1 d . . . . .
H40A H 0.9684 0.1407 -0.0009 0.055 Uiso 1 1 calc R U . . .
C41 C 0.9865(6) 0.1674(3) 0.0674(3) 0.0272(19) Uani 1 1 d . . . . .
C42 C 0.9705(6) 0.0901(3) 0.1729(3) 0.0270(19) Uani 1 1 d . . . . .
C43 C 1.0070(6) 0.1656(3) 0.2755(3) 0.0252(18) Uani 1 1 d . . . . .
C44 C 0.9944(7) 0.1634(4) 0.3257(3) 0.031(2) Uani 1 1 d . . . . .
C45 C 1.0308(8) 0.2058(4) 0.3542(3) 0.039(2) Uani 1 1 d . . . . .
H45A H 1.0648 0.2341 0.3416 0.047 Uiso 1 1 calc R U . . .
C46 C 1.0177(9) 0.2068(5) 0.4004(4) 0.053(3) Uani 1 1 d . . . . .
H46A H 1.0456 0.2351 0.4201 0.064 Uiso 1 1 calc R U . . .
C47 C 0.9651(11) 0.1677(5) 0.4187(4) 0.059(3) Uani 1 1 d . . . . .
H47A H 0.9518 0.1705 0.4502 0.071 Uiso 1 1 calc R U . . .
C48 C 0.9318(12) 0.1252(6) 0.3923(4) 0.074(4) Uani 1 1 d . . . . .
H48A H 0.8992 0.0970 0.4059 0.089 Uiso 1 1 calc R U . . .
C49 C 0.9449(9) 0.1224(4) 0.3453(4) 0.052(3) Uani 1 1 d . . . . .
H49A H 0.9203 0.0927 0.3266 0.062 Uiso 1 1 calc R U . . .
C50 C 0.9624(8) 0.0336(4) 0.1874(4) 0.042(2) Uani 1 1 d . . . . .
H50A H 0.9883 0.0301 0.2213 0.063 Uiso 1 1 calc R U . . .
H50B H 1.0037 0.0115 0.1697 0.063 Uiso 1 1 calc R U . . .
H50C H 0.8897 0.0224 0.1806 0.063 Uiso 1 1 calc R U . . .
C51 C 1.0017(7) 0.2236(4) 0.0572(3) 0.0286(19) Uani 1 1 d . . . . .
C52 C 0.9971(6) 0.3345(3) 0.1292(3) 0.0271(19) Uani 1 1 d . . . . .
C53 C 0.9873(6) 0.3929(4) 0.1248(3) 0.0286(19) Uani 1 1 d . . . . .
C54 C 0.9358(10) 0.4182(4) 0.1561(4) 0.051(3) Uani 1 1 d . . . . .
H54A H 0.9096 0.3991 0.1799 0.061 Uiso 1 1 calc R U . . .
C55 C 0.9228(10) 0.4720(4) 0.1522(4) 0.057(3) Uani 1 1 d . . . . .
H55A H 0.8848 0.4896 0.1729 0.069 Uiso 1 1 calc R U . . .
C56 C 0.9631(9) 0.5004(4) 0.1195(4) 0.049(3) Uani 1 1 d . . . . .
H56A H 0.9515 0.5372 0.1168 0.059 Uiso 1 1 calc R U . . .
C57 C 1.0200(11) 0.4755(5) 0.0908(5) 0.064(4) Uani 1 1 d . . . . .
H57A H 1.0519 0.4952 0.0691 0.077 Uiso 1 1 calc R U . . .
C58 C 1.0317(9) 0.4210(4) 0.0933(4) 0.049(3) Uani 1 1 d . . . . .
H58A H 1.0708 0.4035 0.0729 0.059 Uiso 1 1 calc R U . . .
C59 C 1.0073(10) 0.2423(4) 0.0088(4) 0.050(3) Uani 1 1 d . . . . .
H59A H 1.0512 0.2737 0.0107 0.074 Uiso 1 1 calc R U . . .
H59B H 0.9375 0.2510 -0.0075 0.074 Uiso 1 1 calc R U . . .
H59C H 1.0368 0.2147 -0.0086 0.074 Uiso 1 1 calc R U . . .
C60 C 0.5625(6) 0.2076(3) 0.2931(3) 0.0259(19) Uani 1 1 d . . . . .
C61 C 0.5708(7) 0.2109(4) 0.3421(3) 0.036(2) Uani 1 1 d . . . . .
H61A H 0.5796 0.1801 0.3611 0.043 Uiso 1 1 calc R U . . .
C62 C 0.5660(8) 0.2602(4) 0.3627(3) 0.040(2) Uani 1 1 d . . . . .
H62A H 0.5704 0.2633 0.3960 0.048 Uiso 1 1 calc R U . . .
C63 C 0.5549(7) 0.3039(4) 0.3349(3) 0.033(2) Uani 1 1 d . . . . .
H63A H 0.5533 0.3378 0.3486 0.040 Uiso 1 1 calc R U . . .
C64 C 0.5458(6) 0.2986(3) 0.2859(3) 0.0252(18) Uani 1 1 d . . . . .
C65 C 0.5769(6) 0.1580(3) 0.2677(3) 0.029(2) Uani 1 1 d . . . . .
C66 C 0.5627(6) 0.1273(3) 0.1483(3) 0.029(2) Uani 1 1 d . . . . .
C67 C 0.5917(7) 0.0846(4) 0.1179(4) 0.038(2) Uani 1 1 d . . . . .
C68 C 0.5447(12) 0.0858(5) 0.0707(4) 0.079(5) Uani 1 1 d . . . . .
H68A H 0.4938 0.1117 0.0600 0.095 Uiso 1 1 calc R U . . .
C69 C 0.5724(15) 0.0494(7) 0.0393(5) 0.107(7) Uani 1 1 d . . . . .
H69A H 0.5401 0.0499 0.0071 0.128 Uiso 1 1 calc R U . . .
C70 C 0.6471(12) 0.0122(5) 0.0552(5) 0.078(4) Uani 1 1 d . . . . .
H70A H 0.6683 -0.0120 0.0335 0.094 Uiso 1 1 calc R U . . .
C71 C 0.6915(9) 0.0100(5) 0.1026(4) 0.060(3) Uani 1 1 d . . . . .
H71A H 0.7397 -0.0169 0.1139 0.072 Uiso 1 1 calc R U . . .
C72 C 0.6647(9) 0.0473(4) 0.1332(4) 0.052(3) Uani 1 1 d . . . . .
H72A H 0.6976 0.0471 0.1653 0.062 Uiso 1 1 calc R U . . .
C73 C 0.6115(9) 0.1098(4) 0.2961(4) 0.050(3) Uani 1 1 d . . . . .
H73A H 0.6694 0.0934 0.2839 0.075 Uiso 1 1 calc R U . . .
H73B H 0.5539 0.0848 0.2937 0.075 Uiso 1 1 calc R U . . .
H73C H 0.6339 0.1196 0.3293 0.075 Uiso 1 1 calc R U . . .
C74 C 0.5436(6) 0.3445(3) 0.2549(3) 0.0240(18) Uani 1 1 d . . . . .
C75 C 0.5528(7) 0.3579(3) 0.1346(3) 0.030(2) Uani 1 1 d . . . . .
C76 C 0.5745(7) 0.3966(3) 0.1002(3) 0.031(2) Uani 1 1 d . . . . .
C77 C 0.5239(9) 0.3926(4) 0.0540(4) 0.047(3) Uani 1 1 d . . . . .
H77A H 0.4756 0.3650 0.0453 0.057 Uiso 1 1 calc R U . . .
C78 C 0.5431(11) 0.4283(5) 0.0206(4) 0.063(3) Uani 1 1 d . . . . .
H78A H 0.5050 0.4264 -0.0106 0.075 Uiso 1 1 calc R U . . .
C79 C 0.6174(11) 0.4669(5) 0.0320(4) 0.062(3) Uani 1 1 d . . . . .
H79A H 0.6328 0.4901 0.0082 0.075 Uiso 1 1 calc R U . . .
C80 C 0.6693(10) 0.4719(5) 0.0778(4) 0.056(3) Uani 1 1 d . . . . .
H80A H 0.7188 0.4991 0.0860 0.067 Uiso 1 1 calc R U . . .
C81 C 0.6477(8) 0.4363(4) 0.1120(4) 0.040(2) Uani 1 1 d . . . . .
H81A H 0.6834 0.4392 0.1435 0.048 Uiso 1 1 calc R U . . .
C82 C 0.5314(7) 0.3993(3) 0.2732(3) 0.033(2) Uani 1 1 d . . . . .
H82A H 0.4966 0.4215 0.2475 0.049 Uiso 1 1 calc R U . . .
H82B H 0.5998 0.4140 0.2856 0.049 Uiso 1 1 calc R U . . .
H82C H 0.4897 0.3981 0.2985 0.049 Uiso 1 1 calc R U . . .
C83 C 0.2899(12) 0.2663(6) 0.0802(5) 0.092(6) Uani 1 1 d . . . . .
H83A H 0.2269 0.2454 0.0708 0.138 Uiso 1 1 calc R U . . .
H83B H 0.3112 0.2817 0.0520 0.138 Uiso 1 1 calc R U . . .
H83C H 0.2761 0.2946 0.1015 0.138 Uiso 1 1 calc R U . . .
C84 C 0.4120(14) 0.2015(8) 0.9917(6) 0.110(6) Uani 1 1 d . . . . .
H84A H 0.4681 0.2207 1.0115 0.165 Uiso 1 1 calc R U . . .
H84B H 0.3651 0.2266 0.9730 0.165 Uiso 1 1 calc R U . . .
H84C H 0.4412 0.1778 0.9704 0.165 Uiso 1 1 calc R U . . .
C85 C 0.9982(13) 0.4773(7) 0.2965(8) 0.139(9) Uani 1 1 d . . . . .
H85A H 1.0175 0.4548 0.2716 0.208 Uiso 1 1 calc R U . . .
H85B H 0.9685 0.4556 0.3191 0.208 Uiso 1 1 calc R U . . .
H85C H 1.0599 0.4954 0.3129 0.208 Uiso 1 1 calc R U . . .
C86 C 0.8583(13) 0.4094(6) 0.9975(6) 0.099(5) Uani 1 1 d D U . . .
H86A H 0.8328 0.4134 1.0275 0.149 Uiso 1 1 calc R U . . .
H86B H 0.7998 0.4029 0.9720 0.149 Uiso 1 1 calc R U . . .
H86C H 0.8940 0.4417 0.9907 0.149 Uiso 1 1 calc R U . . .
Dy1 Dy 1.03806(3) 0.21937(2) 0.17780(2) 0.02238(13) Uani 1 1 d . . . . .
Dy2 Dy 0.49254(3) 0.24366(2) 0.17704(2) 0.02278(13) Uani 1 1 d . . . . .
N1 N 0.6711(9) 0.5066(4) 0.2252(3) 0.051(3) Uani 1 1 d . . . . .
N2 N 0.9864(5) 0.1537(3) 0.1124(2) 0.0230(15) Uani 1 1 d . . . . .
N3 N 0.9816(5) 0.1301(3) 0.2008(2) 0.0237(15) Uani 1 1 d . . . . .
N4 N 0.9784(5) 0.1228(3) 0.2481(2) 0.0270(16) Uani 1 1 d . . . . .
H4 H 0.9593 0.0930 0.2596 0.032 Uiso 1 1 calc R U . . .
N5 N 1.0059(6) 0.2535(3) 0.0941(3) 0.0326(18) Uani 1 1 d . . . . .
N6 N 1.0073(6) 0.3073(3) 0.0896(3) 0.0313(17) Uani 1 1 d . . . . .
H6 H 1.0143 0.3230 0.0630 0.038 Uiso 1 1 calc R U . . .
N7 N 0.5459(5) 0.2511(3) 0.2658(2) 0.0254(16) Uani 1 1 d . . . . .
N8 N 0.5660(5) 0.1628(3) 0.2230(3) 0.0243(15) Uani 1 1 d . . . . .
N9 N 0.5824(6) 0.1193(3) 0.1956(3) 0.0338(18) Uani 1 1 d . . . . .
H9 H 0.6041 0.0889 0.2082 0.041 Uiso 1 1 calc R U . . .
N10 N 0.5549(5) 0.3329(3) 0.2122(2) 0.0212(14) Uani 1 1 d . . . . .
N11 N 0.5617(5) 0.3727(3) 0.1806(2) 0.0284(17) Uani 1 1 d . . . . .
H11 H 0.5712 0.4057 0.1895 0.034 Uiso 1 1 calc R U . . .
O5 O 0.5834(7) 0.4953(3) 0.2051(3) 0.064(2) Uani 1 1 d . . . . .
O6 O 0.7429(7) 0.4739(4) 0.2292(3) 0.077(3) Uani 1 1 d . . . . .
O7 O 0.6927(6) 0.5528(3) 0.2446(3) 0.055(2) Uani 1 1 d . . . . .
O8 O 1.1765(4) 0.1636(2) 0.1783(2) 0.0356(15) Uani 1 1 d . . . . .
O9 O 1.3639(4) 0.1940(2) 0.2019(2) 0.0364(15) Uani 1 1 d . . . . .
O10 O 1.2982(8) 0.1175(3) 0.2423(3) 0.071(3) Uani 1 1 d . . . . .
O11 O 1.3250(5) 0.1095(3) 0.1616(3) 0.0475(19) Uani 1 1 d . . . . .
O12 O 1.1819(4) 0.2705(2) 0.2020(2) 0.0312(14) Uani 1 1 d . . . . .
O13 O 1.3578(4) 0.3016(2) 0.1850(2) 0.0269(13) Uani 1 1 d . . . . .
O14 O 1.3021(4) 0.3280(2) 0.2584(2) 0.0321(14) Uani 1 1 d . . . . .
O15 O 1.2055(4) 0.3623(2) 0.1804(2) 0.0307(14) Uani 1 1 d . . . . .
O16 O 0.8630(4) 0.2253(2) 0.1804(2) 0.0228(12) Uani 1 1 d . U . . .
O17 O 0.6720(4) 0.2383(2) 0.1798(2) 0.0255(13) Uani 1 1 d . . . . .
O18 O 0.7634(5) 0.2925(3) 0.1253(2) 0.0347(15) Uani 1 1 d . . . . .
O19 O 0.7970(4) 0.3127(2) 0.2067(2) 0.0319(14) Uani 1 1 d . . . . .
O20 O 1.0429(4) 0.2051(2) 0.2588(2) 0.0290(13) Uani 1 1 d . . . . .
O21 O 0.9946(4) 0.3109(2) 0.1668(2) 0.0245(12) Uani 1 1 d . . . . .
O22 O 0.5231(4) 0.1686(2) 0.1321(2) 0.0313(14) Uani 1 1 d . . . . .
O23 O 0.5251(4) 0.3122(2) 0.1232(2) 0.0277(13) Uani 1 1 d . . . . .
O24 O 0.3697(5) 0.2338(3) 0.1034(2) 0.0425(17) Uani 1 1 d . . . . .
H24B H 0.3767 0.2052 0.0890 0.051 Uiso 1 1 d R U . . .
O25 O 0.3564(8) 0.1718(4) 1.0207(3) 0.082(3) Uani 1 1 d . . . . .
H25A H 0.3071 0.1556 1.0035 0.098 Uiso 1 1 d R U . . .
O26 O 0.9247(8) 0.5146(4) 0.2761(4) 0.088(3) Uani 1 1 d . . . . .
H26B H 0.8703 0.4993 0.2621 0.105 Uiso 1 1 d R U . . .
O27 O 0.9313(7) 0.3646(4) 1.0009(3) 0.072(2) Uani 1 1 d D U . . .
H27B H 0.9882 0.3726 0.9922 0.086 Uiso 1 1 d R U . . .
P1 P 1.28592(17) 0.15185(9) 0.19505(9) 0.0295(5) Uani 1 1 d . . . . .
P2 P 1.26226(16) 0.31167(9) 0.20458(8) 0.0271(5) Uani 1 1 d . . . . .
P3 P 0.77260(16) 0.26204(9) 0.17432(8) 0.0241(5) Uani 1 1 d . . . . .
Cl1B Cl 0.1878(8) 0.3684(4) 0.9705(3) 0.074(3) Uani 0.551(10) 1 d D U P A 1
O1B O 0.1765(13) 0.3593(7) 1.0187(4) 0.093(4) Uani 0.551(10) 1 d D U P A 1
O2B O 0.0896(11) 0.3827(8) 0.9443(6) 0.105(5) Uani 0.551(10) 1 d D U P A 1
O3B O 0.2172(14) 0.3183(6) 0.9523(6) 0.105(5) Uani 0.551(10) 1 d D U P A 1
O4B O 0.2637(14) 0.4068(7) 0.9675(7) 0.113(5) Uani 0.551(10) 1 d D U P A 1
Cl1Y Cl 0.1835(12) 0.3866(6) 0.9692(5) 0.087(4) Uani 0.449(10) 1 d D U P A 2
O1Y O 0.1178(16) 0.4247(8) 0.9841(7) 0.108(5) Uani 0.449(10) 1 d D U P A 2
O2Y O 0.1857(16) 0.3923(9) 0.9197(5) 0.095(5) Uani 0.449(10) 1 d D U P A 2
O3Y O 0.1444(19) 0.3348(7) 0.9768(8) 0.122(5) Uani 0.449(10) 1 d D U P A 2
O4Y O 0.2867(13) 0.3904(9) 0.9947(7) 0.103(5) Uani 0.449(10) 1 d D U P A 2
Cl1A Cl 0.6137(6) 0.4062(3) 0.4324(3) 0.0447(15) Uani 0.737(16) 1 d D U P B 3
O1A O 0.5834(12) 0.4458(5) 0.4624(5) 0.061(3) Uani 0.737(16) 1 d D U P B 3
O2A O 0.6079(10) 0.4273(4) 0.3854(3) 0.057(3) Uani 0.737(16) 1 d D U P B 3
O3A O 0.5466(11) 0.3618(4) 0.4312(4) 0.070(3) Uani 0.737(16) 1 d D U P B 3
O4A O 0.7183(9) 0.3906(5) 0.4492(4) 0.085(4) Uani 0.737(16) 1 d D U P B 3
Cl1Z Cl 0.6045(19) 0.4010(9) 0.4365(9) 0.059(5) Uani 0.263(16) 1 d D U P B 4
O1Z O 0.599(3) 0.4494(11) 0.4610(14) 0.060(6) Uani 0.263(16) 1 d D U P B 4
O2Z O 0.647(3) 0.4102(14) 0.3942(11) 0.064(6) Uani 0.263(16) 1 d D U P B 4
O3Z O 0.5024(18) 0.3793(13) 0.4238(11) 0.055(5) Uani 0.263(16) 1 d D U P B 4
O4Z O 0.668(2) 0.3645(12) 0.4659(10) 0.075(6) Uani 0.263(16) 1 d D U P B 4

loop_
_atom_site_aniso_label
_atom_site_aniso_U_11
_atom_site_aniso_U_22
_atom_site_aniso_U_33
_atom_site_aniso_U_23
_atom_site_aniso_U_13
_atom_site_aniso_U_12
C1 0.042(6) 0.047(7) 0.046(6) 0.008(5) -0.002(5) -0.019(5)
C2 0.060(8) 0.044(6) 0.053(7) 0.015(5) 0.022(6) 0.012(5)
C3 0.082(10) 0.080(10) 0.045(7) 0.024(7) 0.012(6) 0.028(8)
C4 0.080(9) 0.060(8) 0.040(6) 0.009(6) 0.016(6) 0.019(7)
C5 0.057(8) 0.043(7) 0.083(9) 0.007(6) 0.036(7) 0.005(6)
C6 0.031(6) 0.056(7) 0.049(6) 0.014(6) 0.000(5) 0.006(5)
C7 0.027(5) 0.031(5) 0.056(7) -0.002(5) 0.014(5) 0.001(4)
C8 0.093(11) 0.048(8) 0.073(9) 0.009(7) -0.005(8) 0.009(7)
C9 0.119(14) 0.065(10) 0.074(10) -0.011(8) -0.030(9) 0.011(9)
C10 0.072(10) 0.056(9) 0.103(12) -0.022(9) 0.003(9) 0.005(7)
C11 0.090(11) 0.060(9) 0.102(12) -0.033(8) 0.042(9) -0.029(8)
C12 0.078(9) 0.038(6) 0.071(8) -0.013(6) 0.031(7) -0.015(6)
C13 0.023(5) 0.027(5) 0.051(6) -0.005(4) 0.006(4) -0.003(4)
C14 0.034(6) 0.048(6) 0.056(7) -0.010(5) 0.011(5) 0.004(5)
C15 0.021(5) 0.052(7) 0.065(7) -0.005(6) 0.013(5) 0.007(5)
C16 0.062(8) 0.041(6) 0.055(7) -0.002(5) 0.025(6) 0.004(5)
C17 0.058(7) 0.049(7) 0.039(6) -0.005(5) 0.009(5) 0.001(5)
C18 0.033(5) 0.041(6) 0.054(6) -0.006(5) 0.011(5) -0.005(4)
C19 0.019(5) 0.034(5) 0.061(7) 0.004(5) 0.008(4) 0.003(4)
C20 0.058(8) 0.031(6) 0.106(10) 0.014(6) 0.040(8) 0.012(5)
C21 0.077(11) 0.064(10) 0.143(15) 0.041(10) 0.066(11) 0.026(8)
C22 0.047(8) 0.044(8) 0.168(17) 0.026(10) 0.014(10) -0.005(6)
C23 0.070(10) 0.039(7) 0.118(13) 0.009(8) -0.019(9) -0.021(7)
C24 0.062(8) 0.041(7) 0.065(8) 0.000(6) -0.010(6) -0.005(6)
C25 0.028(5) 0.070(8) 0.023(5) 0.002(5) 0.003(4) 0.009(5)
C26 0.041(6) 0.087(10) 0.044(6) -0.024(6) 0.009(5) 0.001(6)
C27 0.046(7) 0.107(12) 0.069(9) -0.037(9) -0.005(6) 0.008(7)
C28 0.081(11) 0.135(16) 0.042(8) -0.029(10) 0.012(7) 0.004(10)
C29 0.082(11) 0.146(17) 0.040(8) 0.011(9) 0.005(7) 0.004(11)
C30 0.047(7) 0.095(10) 0.046(7) 0.003(7) 0.016(5) 0.013(7)
C31 0.024(5) 0.045(6) 0.041(5) -0.021(5) 0.005(4) -0.001(4)
C32 0.028(6) 0.071(8) 0.062(7) -0.025(6) -0.009(5) 0.009(5)
C33 0.024(6) 0.115(13) 0.089(10) -0.074(10) 0.006(6) 0.004(7)
C34 0.028(7) 0.169(19) 0.060(9) -0.017(11) 0.009(6) 0.014(9)
C35 0.036(7) 0.105(11) 0.049(7) -0.007(7) 0.004(5) 0.015(7)
C36 0.032(5) 0.070(8) 0.023(5) -0.003(5) 0.001(4) 0.009(5)
C37 0.021(4) 0.031(5) 0.038(5) -0.012(4) 0.006(4) -0.004(4)
C38 0.052(7) 0.026(5) 0.054(6) -0.011(4) 0.028(5) -0.010(4)
C39 0.079(9) 0.032(6) 0.049(7) -0.014(5) 0.029(6) -0.016(5)
C40 0.065(7) 0.040(6) 0.034(6) -0.002(5) 0.019(5) -0.010(5)
C41 0.017(4) 0.028(5) 0.036(5) 0.001(4) 0.004(4) -0.001(4)
C42 0.018(4) 0.029(5) 0.033(5) -0.004(4) 0.003(4) 0.001(3)
C43 0.017(4) 0.021(4) 0.036(5) 0.003(4) 0.001(4) 0.003(3)
C44 0.026(5) 0.034(5) 0.030(5) 0.005(4) -0.003(4) -0.002(4)
C45 0.041(6) 0.043(6) 0.034(5) 0.002(4) 0.004(4) -0.005(5)
C46 0.058(7) 0.061(8) 0.037(6) -0.002(5) -0.001(5) 0.007(6)
C47 0.103(10) 0.044(7) 0.031(6) 0.000(5) 0.016(6) -0.003(6)
C48 0.106(12) 0.069(9) 0.047(7) 0.013(7) 0.012(7) -0.034(8)
C49 0.073(8) 0.049(7) 0.035(6) 0.001(5) 0.018(5) -0.024(6)
C50 0.053(7) 0.024(5) 0.053(6) 0.003(4) 0.020(5) -0.002(4)
C51 0.029(5) 0.037(5) 0.021(4) -0.003(4) 0.008(4) 0.000(4)
C52 0.023(4) 0.017(4) 0.042(5) -0.003(4) 0.007(4) -0.005(3)
C53 0.021(4) 0.029(5) 0.035(5) 0.004(4) 0.001(4) -0.001(4)
C54 0.076(8) 0.037(6) 0.042(6) -0.004(5) 0.019(6) -0.002(5)
C55 0.081(9) 0.033(6) 0.062(8) -0.003(5) 0.025(7) 0.009(6)
C56 0.055(7) 0.018(5) 0.073(8) -0.002(5) 0.004(6) 0.000(5)
C57 0.085(10) 0.035(6) 0.076(9) 0.014(6) 0.027(8) -0.006(6)
C58 0.052(7) 0.040(6) 0.062(7) 0.005(5) 0.025(6) -0.001(5)
C59 0.073(8) 0.037(6) 0.041(6) 0.009(5) 0.017(5) 0.009(5)
C60 0.012(4) 0.028(5) 0.039(5) -0.003(4) 0.005(3) 0.003(3)
C61 0.029(5) 0.044(6) 0.036(5) 0.006(4) 0.007(4) -0.003(4)
C62 0.047(6) 0.048(6) 0.029(5) 0.001(4) 0.017(4) 0.003(5)
C63 0.024(5) 0.036(5) 0.039(5) 0.000(4) 0.003(4) 0.000(4)
C64 0.018(4) 0.027(5) 0.028(4) -0.005(4) -0.002(3) 0.001(3)
C65 0.021(4) 0.024(5) 0.042(5) -0.001(4) 0.010(4) 0.008(4)
C66 0.017(4) 0.023(5) 0.049(6) -0.006(4) 0.009(4) -0.005(4)
C67 0.032(5) 0.029(5) 0.051(6) -0.008(5) 0.000(4) 0.006(4)
C68 0.112(12) 0.060(9) 0.056(8) -0.016(7) -0.015(8) 0.035(8)
C69 0.146(16) 0.097(12) 0.065(9) -0.046(9) -0.019(10) 0.057(11)
C70 0.100(11) 0.053(8) 0.080(10) -0.038(7) 0.011(8) 0.027(8)
C71 0.055(8) 0.051(7) 0.070(8) -0.016(6) 0.000(6) 0.020(6)
C72 0.054(7) 0.048(7) 0.054(7) -0.005(5) 0.009(6) 0.026(5)
C73 0.068(8) 0.039(6) 0.048(6) 0.014(5) 0.023(6) 0.024(5)
C74 0.015(4) 0.024(4) 0.032(5) -0.010(4) 0.001(3) 0.003(3)
C75 0.028(5) 0.022(5) 0.039(5) 0.001(4) 0.005(4) 0.006(4)
C76 0.028(5) 0.025(5) 0.041(5) 0.003(4) 0.011(4) 0.004(4)
C77 0.063(7) 0.033(6) 0.044(6) 0.000(5) 0.004(5) -0.001(5)
C78 0.093(10) 0.050(7) 0.041(6) 0.011(6) -0.001(6) -0.004(7)
C79 0.087(10) 0.046(7) 0.055(8) 0.019(6) 0.016(7) 0.003(7)
C80 0.069(8) 0.049(7) 0.051(7) 0.015(6) 0.016(6) -0.008(6)
C81 0.042(6) 0.042(6) 0.038(5) 0.000(5) 0.012(5) 0.001(5)
C82 0.033(5) 0.023(5) 0.043(5) -0.008(4) 0.007(4) 0.006(4)
C83 0.069(10) 0.119(13) 0.070(9) -0.029(9) -0.039(7) 0.058(9)
C84 0.093(13) 0.154(19) 0.089(12) 0.001(12) 0.032(10) -0.020(12)
C85 0.083(13) 0.072(12) 0.23(2) -0.009(14) -0.062(14) 0.025(10)
C86 0.117(14) 0.101(13) 0.082(11) 0.008(9) 0.021(10) 0.025(10)
Dy1 0.0146(2) 0.0203(2) 0.0321(2) -0.00068(16) 0.00330(15) -0.00046(15)
Dy2 0.0142(2) 0.0206(2) 0.0331(2) -0.00322(17) 0.00240(15) 0.00105(15)
N1 0.076(8) 0.034(5) 0.050(6) 0.008(4) 0.026(5) 0.027(5)
N2 0.011(3) 0.023(4) 0.035(4) 0.001(3) 0.005(3) -0.001(3)
N3 0.017(3) 0.021(4) 0.035(4) -0.002(3) 0.011(3) -0.001(3)
N4 0.031(4) 0.022(4) 0.029(4) 0.004(3) 0.009(3) -0.002(3)
N5 0.031(4) 0.025(4) 0.043(5) 0.006(3) 0.008(3) 0.001(3)
N6 0.039(5) 0.023(4) 0.031(4) 0.007(3) 0.003(3) -0.002(3)
N7 0.019(4) 0.027(4) 0.032(4) -0.003(3) 0.008(3) 0.003(3)
N8 0.018(4) 0.017(3) 0.038(4) -0.008(3) 0.006(3) -0.006(3)
N9 0.031(4) 0.016(4) 0.056(5) -0.002(3) 0.011(4) 0.010(3)
N10 0.017(3) 0.022(4) 0.025(4) -0.001(3) 0.004(3) -0.003(3)
N11 0.029(4) 0.019(4) 0.038(4) 0.002(3) 0.008(3) 0.003(3)
O5 0.060(6) 0.066(6) 0.066(6) 0.001(5) 0.013(5) 0.005(5)
O6 0.067(6) 0.075(6) 0.085(6) 0.000(5) -0.003(5) 0.040(5)
O7 0.046(5) 0.060(5) 0.062(5) 0.005(4) 0.014(4) 0.005(4)
O8 0.012(3) 0.025(3) 0.067(4) -0.013(3) -0.001(3) -0.001(2)
O9 0.012(3) 0.030(3) 0.068(4) 0.004(3) 0.011(3) -0.007(3)
O10 0.106(7) 0.051(5) 0.047(5) 0.012(4) -0.012(5) -0.037(5)
O11 0.019(3) 0.028(4) 0.099(6) -0.013(4) 0.018(4) -0.002(3)
O12 0.018(3) 0.018(3) 0.058(4) -0.005(3) 0.007(3) -0.005(2)
O13 0.015(3) 0.018(3) 0.049(4) -0.004(3) 0.008(3) 0.005(2)
O14 0.023(3) 0.036(4) 0.039(4) -0.004(3) 0.008(3) 0.001(3)
O15 0.013(3) 0.017(3) 0.061(4) 0.004(3) 0.005(3) 0.002(2)
O16 0.007(3) 0.026(3) 0.037(3) 0.001(2) 0.007(2) 0.007(2)
O17 0.010(3) 0.024(3) 0.043(3) 0.002(3) 0.007(2) 0.004(2)
O18 0.029(3) 0.040(4) 0.034(3) -0.001(3) 0.005(3) -0.001(3)
O19 0.026(3) 0.032(3) 0.035(3) -0.006(3) -0.002(3) 0.002(3)
O20 0.026(3) 0.026(3) 0.035(3) -0.001(3) 0.008(3) -0.002(3)
O21 0.018(3) 0.019(3) 0.036(3) 0.003(3) 0.005(2) 0.002(2)
O22 0.024(3) 0.022(3) 0.048(4) -0.005(3) 0.006(3) 0.006(3)
O23 0.026(3) 0.025(3) 0.032(3) -0.001(3) 0.002(2) 0.001(3)
O24 0.036(4) 0.040(4) 0.047(4) -0.007(3) -0.007(3) 0.011(3)
O25 0.096(8) 0.083(7) 0.067(6) -0.009(5) 0.014(5) -0.005(6)
O26 0.072(7) 0.051(6) 0.131(9) -0.008(6) -0.010(6) 0.007(5)
O27 0.077(6) 0.074(6) 0.067(6) 0.005(5) 0.022(5) 0.004(5)
P1 0.0212(11) 0.0254(12) 0.0409(13) 0.0020(10) 0.0021(10) -0.0030(9)
P2 0.0157(10) 0.0229(11) 0.0416(13) -0.0030(10) 0.0014(9) 0.0011(9)
P3 0.0175(11) 0.0255(11) 0.0285(11) -0.0001(9) 0.0014(9) 0.0017(9)
Cl1B 0.058(4) 0.101(7) 0.062(4) 0.007(4) 0.012(3) -0.005(4)
O1B 0.101(9) 0.109(10) 0.066(8) 0.017(8) 0.005(7) 0.004(8)
O2B 0.093(9) 0.126(10) 0.085(9) 0.031(8) -0.016(8) 0.002(9)
O3B 0.109(10) 0.110(10) 0.096(9) -0.004(9) 0.015(8) 0.011(9)
O4B 0.100(9) 0.126(10) 0.109(9) 0.022(9) 0.008(9) -0.019(9)
Cl1Y 0.071(6) 0.101(8) 0.088(6) 0.033(6) 0.010(5) -0.012(6)
O1Y 0.107(10) 0.128(11) 0.092(10) 0.010(9) 0.023(9) 0.022(10)
O2Y 0.095(10) 0.111(10) 0.075(9) 0.015(9) 0.006(8) 0.004(9)
O3Y 0.111(10) 0.132(11) 0.119(10) 0.032(10) 0.008(9) -0.016(10)
O4Y 0.091(10) 0.129(11) 0.078(9) 0.021(9) -0.017(9) -0.005(9)
Cl1A 0.071(3) 0.030(2) 0.038(3) -0.004(2) 0.024(2) -0.006(2)
O1A 0.099(8) 0.043(6) 0.046(6) -0.014(5) 0.028(6) -0.005(6)
O2A 0.096(8) 0.039(6) 0.039(5) 0.007(4) 0.022(5) -0.012(5)
O3A 0.116(8) 0.049(7) 0.054(6) -0.016(5) 0.042(6) -0.038(6)
O4A 0.094(8) 0.070(7) 0.092(7) 0.024(6) 0.020(6) 0.024(6)
Cl1Z 0.081(8) 0.046(8) 0.054(8) -0.007(7) 0.021(7) -0.015(7)
O1Z 0.095(10) 0.042(10) 0.047(10) -0.010(9) 0.027(9) -0.008(9)
O2Z 0.091(10) 0.055(10) 0.054(10) -0.008(9) 0.034(9) -0.017(9)
O3Z 0.082(10) 0.042(10) 0.046(9) 0.001(9) 0.023(9) -0.006(9)
O4Z 0.093(10) 0.055(10) 0.076(10) 0.008(9) 0.009(10) -0.002(9)

loop_
_atom_type_symbol
_atom_type_description
_atom_type_scat_dispersion_real
_atom_type_scat_dispersion_imag
_atom_type_scat_source
C C 0.0033 0.0016 'International Tables Vol C Tables 4.2.6.8 and 6.1.1.4'
H H 0.0000 0.0000 'International Tables Vol C Tables 4.2.6.8 and 6.1.1.4'
N N 0.0061 0.0033 'International Tables Vol C Tables 4.2.6.8 and 6.1.1.4'
O O 0.0106 0.0060 'International Tables Vol C Tables 4.2.6.8 and 6.1.1.4'
P P 0.1023 0.0942 'International Tables Vol C Tables 4.2.6.8 and 6.1.1.4'
Cl Cl 0.1484 0.1585 'International Tables Vol C Tables 4.2.6.8 and 6.1.1.4'
Dy Dy -0.1892 4.4098 'International Tables Vol C Tables 4.2.6.8 and 6.1.1.4'

loop_
_geom_angle_atom_site_label_1
_geom_angle_atom_site_label_2
_geom_angle_atom_site_label_3
_geom_angle
_geom_angle_site_symmetry_1
_geom_angle_site_symmetry_3
_geom_angle_publ_flag
C6 C1 C2 121.2(10) . . ?
C6 C1 O10 124.3(10) . . ?
C2 C1 O10 114.5(11) . . ?
C1 C2 C3 118.6(11) . . ?
C1 C2 H2A 120.7 . . ?
C3 C2 H2A 120.7 . . ?
C4 C3 C2 120.8(11) . . ?
C4 C3 H3A 119.6 . . ?
C2 C3 H3A 119.6 . . ?
C5 C4 C3 119.2(11) . . ?
C5 C4 H4A 120.4 . . ?
C3 C4 H4A 120.4 . . ?
C4 C5 C6 121.1(11) . . ?
C4 C5 H5A 119.5 . . ?
C6 C5 H5A 119.5 . . ?
C1 C6 C5 119.0(10) . . ?
C1 C6 H6A 120.5 . . ?
C5 C6 H6A 120.5 . . ?
C12 C7 C8 121.5(11) . . ?
C12 C7 O11 121.0(10) . . ?
C8 C7 O11 117.4(10) . . ?
C7 C8 C9 117.3(13) . . ?
C7 C8 H8A 121.3 . . ?
C9 C8 H8A 121.3 . . ?
C10 C9 C8 121.3(14) . . ?
C10 C9 H9A 119.3 . . ?
C8 C9 H9A 119.3 . . ?
C11 C10 C9 118.4(14) . . ?
C11 C10 H10A 120.8 . . ?
C9 C10 H10A 120.8 . . ?
C10 C11 C12 122.4(15) . . ?
C10 C11 H11A 118.8 . . ?
C12 C11 H11A 118.8 . . ?
C7 C12 C11 119.0(13) . . ?
C7 C12 H12A 120.5 . . ?
C11 C12 H12A 120.5 . . ?
C18 C13 C14 122.0(9) . . ?
C18 C13 O14 114.8(8) . . ?
C14 C13 O14 123.2(9) . . ?
C13 C14 C15 117.2(10) . . ?
C13 C14 H14A 121.4 . . ?
C15 C14 H14A 121.4 . . ?
C16 C15 C14 122.0(10) . . ?
C16 C15 H15A 119.0 . . ?
C14 C15 H15A 119.0 . . ?
C15 C16 C17 119.2(10) . . ?
C15 C16 H16A 120.4 . . ?
C17 C16 H16A 120.4 . . ?
C16 C17 C18 119.5(10) . . ?
C16 C17 H17A 120.3 . . ?
C18 C17 H17A 120.3 . . ?
C13 C18 C17 120.1(10) . . ?
C13 C18 H18A 120.0 . . ?
C17 C18 H18A 120.0 . . ?
C20 C19 C24 122.1(11) . . ?
C20 C19 O15 119.5(10) . . ?
C24 C19 O15 118.5(9) . . ?
C19 C20 C21 117.7(13) . . ?
C19 C20 H20A 121.2 . . ?
C21 C20 H20A 121.2 . . ?
C22 C21 C20 120.1(14) . . ?
C22 C21 H21A 119.9 . . ?
C20 C21 H21A 119.9 . . ?
C23 C22 C21 121.1(14) . . ?
C23 C22 H22A 119.4 . . ?
C21 C22 H22A 119.4 . . ?
C22 C23 C24 120.6(15) . . ?
C22 C23 H23A 119.7 . . ?
C24 C23 H23A 119.7 . . ?
C23 C24 C19 118.3(13) . . ?
C23 C24 H24A 120.8 . . ?
C19 C24 H24A 120.8 . . ?
C26 C25 O18 123.5(9) . . ?
C26 C25 C30 122.9(10) . . ?
O18 C25 C30 113.6(11) . . ?
C25 C26 C27 117.7(13) . . ?
C25 C26 H26A 121.1 . . ?
C27 C26 H26A 121.1 . . ?
C28 C27 C26 119.6(15) . . ?
C28 C27 H27A 120.2 . . ?
C26 C27 H27A 120.2 . . ?
C27 C28 C29 121.4(13) . . ?
C27 C28 H28A 119.3 . . ?
C29 C28 H28A 119.3 . . ?
C28 C29 C30 120.2(15) . . ?
C28 C29 H29A 119.9 . . ?
C30 C29 H29A 119.9 . . ?
C29 C30 C25 118.2(15) . . ?
C29 C30 H30A 120.9 . . ?
C25 C30 H30A 120.9 . . ?
C36 C31 C32 121.5(10) . . ?
C36 C31 O19 123.8(8) . . ?
C32 C31 O19 114.6(10) . . ?
C33 C32 C31 118.3(13) . . ?
C33 C32 H32A 120.8 . . ?
C31 C32 H32A 120.8 . . ?
C32 C33 C34 120.6(13) . . ?
C32 C33 H33A 119.7 . . ?
C34 C33 H33A 119.7 . . ?
C35 C34 C33 118.9(13) . . ?
C35 C34 H34A 120.6 . . ?
C33 C34 H34A 120.6 . . ?
C34 C35 C36 122.2(14) . . ?
C34 C35 H35A 118.9 . . ?
C36 C35 H35A 118.9 . . ?
C31 C36 C35 118.6(11) . . ?
C31 C36 H36A 120.7 . . ?
C35 C36 H36A 120.7 . . ?
N2 C37 C38 121.5(8) . . ?
N2 C37 C42 116.6(7) . . ?
C38 C37 C42 121.9(9) . . ?
C39 C38 C37 118.3(9) . . ?
C39 C38 H38A 120.9 . . ?
C37 C38 H38A 120.9 . . ?
C38 C39 C40 120.9(10) . . ?
C38 C39 H39A 119.6 . . ?
C40 C39 H39A 119.6 . . ?
C39 C40 C41 118.5(9) . . ?
C39 C40 H40A 120.7 . . ?
C41 C40 H40A 120.7 . . ?
N2 C41 C40 121.4(8) . . ?
N2 C41 C51 117.8(7) . . ?
C40 C41 C51 120.7(8) . . ?
N3 C42 C37 114.8(8) . . ?
N3 C42 C50 126.0(8) . . ?
C37 C42 C50 119.2(8) . . ?
O20 C43 N4 120.7(8) . . ?
O20 C43 C44 121.2(8) . . ?
N4 C43 C44 118.0(7) . . ?
C45 C44 C49 118.6(8) . . ?
C45 C44 C43 117.5(8) . . ?
C49 C44 C43 123.8(8) . . ?
C46 C45 C44 120.0(10) . . ?
C46 C45 H45A 120.0 . . ?
C44 C45 H45A 120.0 . . ?
C47 C46 C45 121.0(11) . . ?
C47 C46 H46A 119.5 . . ?
C45 C46 H46A 119.5 . . ?
C48 C47 C46 120.2(10) . . ?
C48 C47 H47A 119.9 . . ?
C46 C47 H47A 119.9 . . ?
C47 C48 C49 120.3(11) . . ?
C47 C48 H48A 119.8 . . ?
C49 C48 H48A 119.8 . . ?
C48 C49 C44 119.6(10) . . ?
C48 C49 H49A 120.2 . . ?
C44 C49 H49A 120.2 . . ?
C42 C50 H50A 109.5 . . ?
C42 C50 H50B 109.5 . . ?
H50A C50 H50B 109.5 . . ?
C42 C50 H50C 109.5 . . ?
H50A C50 H50C 109.5 . . ?
H50B C50 H50C 109.5 . . ?
N5 C51 C41 113.1(7) . . ?
N5 C51 C59 125.1(9) . . ?
C41 C51 C59 121.8(8) . . ?
O21 C52 N6 120.3(8) . . ?
O21 C52 C53 122.6(8) . . ?
N6 C52 C53 117.1(8) . . ?
C58 C53 C54 120.2(9) . . ?
C58 C53 C52 122.5(8) . . ?
C54 C53 C52 117.2(8) . . ?
C53 C54 C55 118.7(10) . . ?
C53 C54 H54A 120.6 . . ?
C55 C54 H54A 120.6 . . ?
C56 C55 C54 121.6(10) . . ?
C56 C55 H55A 119.2 . . ?
C54 C55 H55A 119.2 . . ?
C57 C56 C55 119.3(10) . . ?
C57 C56 H56A 120.4 . . ?
C55 C56 H56A 120.4 . . ?
C56 C57 C58 120.0(11) . . ?
C56 C57 H57A 120.0 . . ?
C58 C57 H57A 120.0 . . ?
C53 C58 C57 120.0(10) . . ?
C53 C58 H58A 120.0 . . ?
C57 C58 H58A 120.0 . . ?
C51 C59 H59A 109.5 . . ?
C51 C59 H59B 109.5 . . ?
H59A C59 H59B 109.5 . . ?
C51 C59 H59C 109.5 . . ?
H59A C59 H59C 109.5 . . ?
H59B C59 H59C 109.5 . . ?
N7 C60 C61 120.8(8) . . ?
N7 C60 C65 115.6(7) . . ?
C61 C60 C65 123.4(8) . . ?
C62 C61 C60 118.8(9) . . ?
C62 C61 H61A 120.6 . . ?
C60 C61 H61A 120.6 . . ?
C63 C62 C61 119.5(9) . . ?
C63 C62 H62A 120.2 . . ?
C61 C62 H62A 120.2 . . ?
C62 C63 C64 119.6(9) . . ?
C62 C63 H63A 120.2 . . ?
C64 C63 H63A 120.2 . . ?
N7 C64 C63 121.0(8) . . ?
N7 C64 C74 117.3(7) . . ?
C63 C64 C74 121.5(8) . . ?
N8 C65 C60 114.2(8) . . ?
N8 C65 C73 126.8(8) . . ?
C60 C65 C73 118.7(8) . . ?
O22 C66 N9 120.4(8) . . ?
O22 C66 C67 122.4(9) . . ?
N9 C66 C67 117.2(8) . . ?
C72 C67 C68 120.0(10) . . ?
C72 C67 C66 123.6(9) . . ?
C68 C67 C66 116.3(9) . . ?
C69 C68 C67 119.9(12) . . ?
C69 C68 H68A 120.0 . . ?
C67 C68 H68A 120.0 . . ?
C70 C69 C68 119.5(13) . . ?
C70 C69 H69A 120.3 . . ?
C68 C69 H69A 120.3 . . ?
C69 C70 C71 120.5(11) . . ?
C69 C70 H70A 119.7 . . ?
C71 C70 H70A 119.7 . . ?
C72 C71 C70 119.1(11) . . ?
C72 C71 H71A 120.4 . . ?
C70 C71 H71A 120.4 . . ?
C67 C72 C71 120.9(11) . . ?
C67 C72 H72A 119.6 . . ?
C71 C72 H72A 119.6 . . ?
C65 C73 H73A 109.5 . . ?
C65 C73 H73B 109.5 . . ?
H73A C73 H73B 109.5 . . ?
C65 C73 H73C 109.5 . . ?
H73A C73 H73C 109.5 . . ?
H73B C73 H73C 109.5 . . ?
N10 C74 C64 113.7(7) . . ?
N10 C74 C82 125.1(8) . . ?
C64 C74 C82 121.2(7) . . ?
O23 C75 N11 119.3(8) . . ?
O23 C75 C76 122.3(8) . . ?
N11 C75 C76 118.5(8) . . ?
C77 C76 C81 119.0(9) . . ?
C77 C76 C75 118.9(8) . . ?
C81 C76 C75 122.0(9) . . ?
C78 C77 C76 120.4(10) . . ?
C78 C77 H77A 119.8 . . ?
C76 C77 H77A 119.8 . . ?
C77 C78 C79 120.5(11) . . ?
C77 C78 H78A 119.7 . . ?
C79 C78 H78A 119.7 . . ?
C80 C79 C78 120.4(11) . . ?
C80 C79 H79A 119.8 . . ?
C78 C79 H79A 119.8 . . ?
C79 C80 C81 118.9(11) . . ?
C79 C80 H80A 120.6 . . ?
C81 C80 H80A 120.6 . . ?
C76 C81 C80 120.8(10) . . ?
C76 C81 H81A 119.6 . . ?
C80 C81 H81A 119.6 . . ?
C74 C82 H82A 109.5 . . ?
C74 C82 H82B 109.5 . . ?
H82A C82 H82B 109.5 . . ?
C74 C82 H82C 109.5 . . ?
H82A C82 H82C 109.5 . . ?
H82B C82 H82C 109.5 . . ?
O24 C83 H83A 109.5 . . ?
O24 C83 H83B 109.5 . . ?
H83A C83 H83B 109.5 . . ?
O24 C83 H83C 109.5 . . ?
H83A C83 H83C 109.5 . . ?
H83B C83 H83C 109.5 . . ?
O25 C84 H84A 109.5 . . ?
O25 C84 H84B 109.5 . . ?
H84A C84 H84B 109.5 . . ?
O25 C84 H84C 109.5 . . ?
H84A C84 H84C 109.5 . . ?
H84B C84 H84C 109.5 . . ?
O26 C85 H85A 109.5 . . ?
O26 C85 H85B 109.5 . . ?
H85A C85 H85B 109.5 . . ?
O26 C85 H85C 109.5 . . ?
H85A C85 H85C 109.5 . . ?
H85B C85 H85C 109.5 . . ?
O27 C86 H86A 109.5 . . ?
O27 C86 H86B 109.5 . . ?
H86A C86 H86B 109.5 . . ?
O27 C86 H86C 109.5 . . ?
H86A C86 H86C 109.5 . . ?
H86B C86 H86C 109.5 . . ?
O12 Dy1 O8 75.1(2) . . ?
O12 Dy1 O16 136.1(2) . . ?
O8 Dy1 O16 145.6(2) . . ?
O12 Dy1 O20 84.5(2) . . ?
O8 Dy1 O20 90.5(2) . . ?
O16 Dy1 O20 80.72(19) . . ?
O12 Dy1 O21 69.86(19) . . ?
O8 Dy1 O21 140.04(19) . . ?
O16 Dy1 O21 74.16(18) . . ?
O20 Dy1 O21 104.27(19) . . ?
O12 Dy1 N3 134.0(2) . . ?
O8 Dy1 N3 73.0(2) . . ?
O16 Dy1 N3 73.3(2) . . ?
O20 Dy1 N3 63.8(2) . . ?
O21 Dy1 N3 146.75(19) . . ?
O12 Dy1 N2 134.8(2) . . ?
O8 Dy1 N2 73.0(2) . . ?
O16 Dy1 N2 85.6(2) . . ?
O20 Dy1 N2 126.5(2) . . ?
O21 Dy1 N2 121.1(2) . . ?
N3 Dy1 N2 62.7(2) . . ?
O12 Dy1 N5 95.2(2) . . ?
O8 Dy1 N5 102.8(2) . . ?
O16 Dy1 N5 90.1(2) . . ?
O20 Dy1 N5 166.1(2) . . ?
O21 Dy1 N5 62.9(2) . . ?
N3 Dy1 N5 123.5(2) . . ?
N2 Dy1 N5 62.4(2) . . ?
O9 Dy2 O13 73.3(2) 1_455 1_455 ?
O9 Dy2 O17 137.5(2) 1_455 . ?
O13 Dy2 O17 143.4(2) 1_455 . ?
O9 Dy2 O22 85.8(2) 1_455 . ?
O13 Dy2 O22 139.3(2) 1_455 . ?
O17 Dy2 O22 73.2(2) . . ?
O9 Dy2 O23 143.9(2) 1_455 . ?
O13 Dy2 O23 79.97(19) 1_455 . ?
O17 Dy2 O23 77.20(19) . . ?
O22 Dy2 O23 99.7(2) . . ?
O9 Dy2 O24 78.6(2) 1_455 . ?
O13 Dy2 O24 75.6(2) 1_455 . ?
O17 Dy2 O24 122.2(2) . . ?
O22 Dy2 O24 66.1(2) . . ?
O23 Dy2 O24 71.5(2) . . ?
O9 Dy2 N7 79.8(2) 1_455 . ?
O13 Dy2 N7 86.5(2) 1_455 . ?
O17 Dy2 N7 82.3(2) . . ?
O22 Dy2 N7 124.3(2) . . ?
O23 Dy2 N7 122.8(2) . . ?
O24 Dy2 N7 155.1(2) . . ?
O9 Dy2 N8 68.3(2) 1_455 . ?
O13 Dy2 N8 133.2(2) 1_455 . ?
O17 Dy2 N8 69.3(2) . . ?
O22 Dy2 N8 63.2(2) . . ?
O23 Dy2 N8 145.4(2) . . ?
O24 Dy2 N8 120.1(2) . . ?
N7 Dy2 N8 61.5(2) . . ?
O9 Dy2 N10 124.3(2) 1_455 . ?
O13 Dy2 N10 66.3(2) 1_455 . ?
O17 Dy2 N10 77.7(2) . . ?
O22 Dy2 N10 148.72(19) . . ?
O23 Dy2 N10 62.21(19) . . ?
O24 Dy2 N10 123.5(2) . . ?
N7 Dy2 N10 61.4(2) . . ?
N8 Dy2 N10 116.4(2) . . ?
O5 N1 O6 121.2(11) . . ?
O5 N1 O7 121.8(9) . . ?
O6 N1 O7 117.0(11) . . ?
C41 N2 C37 119.4(7) . . ?
C41 N2 Dy1 120.1(5) . . ?
C37 N2 Dy1 120.1(5) . . ?
C42 N3 N4 119.2(7) . . ?
C42 N3 Dy1 123.9(6) . . ?
N4 N3 Dy1 116.1(5) . . ?
C43 N4 N3 114.3(7) . . ?
C43 N4 H4 122.8 . . ?
N3 N4 H4 122.8 . . ?
C51 N5 N6 120.5(8) . . ?
C51 N5 Dy1 123.6(6) . . ?
N6 N5 Dy1 115.3(5) . . ?
C52 N6 N5 115.1(7) . . ?
C52 N6 H6 122.4 . . ?
N5 N6 H6 122.4 . . ?
C64 N7 C60 120.0(7) . . ?
C64 N7 Dy2 118.8(5) . . ?
C60 N7 Dy2 120.8(5) . . ?
C65 N8 N9 119.4(7) . . ?
C65 N8 Dy2 124.7(5) . . ?
N9 N8 Dy2 115.4(5) . . ?
C66 N9 N8 115.1(7) . . ?
C66 N9 H9 122.4 . . ?
N8 N9 H9 122.4 . . ?
C74 N10 N11 119.4(7) . . ?
C74 N10 Dy2 119.6(5) . . ?
N11 N10 Dy2 116.4(5) . . ?
C75 N11 N10 115.7(7) . . ?
C75 N11 H11 122.2 . . ?
N10 N11 H11 122.2 . . ?
P1 O8 Dy1 148.8(4) . . ?
P1 O9 Dy2 152.0(4) . 1_655 ?
C1 O10 P1 126.2(7) . . ?
C7 O11 P1 125.9(6) . . ?
P2 O12 Dy1 163.1(4) . . ?
P2 O13 Dy2 147.9(4) . 1_655 ?
C13 O14 P2 125.9(6) . . ?
C19 O15 P2 123.2(5) . . ?
P3 O16 Dy1 143.8(3) . . ?
P3 O17 Dy2 151.4(4) . . ?
C25 O18 P3 123.5(7) . . ?
C31 O19 P3 124.0(6) . . ?
C43 O20 Dy1 124.1(5) . . ?
C52 O21 Dy1 122.8(5) . . ?
C66 O22 Dy2 125.4(6) . . ?
C75 O23 Dy2 125.4(5) . . ?
C83 O24 Dy2 132.6(7) . . ?
C83 O24 H24B 113.8 . . ?
Dy2 O24 H24B 113.6 . . ?
C84 O25 H25A 109.4 . . ?
C85 O26 H26B 110.4 . . ?
C86 O27 H27B 112.6 . . ?
O8 P1 O9 121.0(4) . . ?
O8 P1 O11 109.7(4) . . ?
O9 P1 O11 106.7(3) . . ?
O8 P1 O10 110.1(5) . . ?
O9 P1 O10 108.5(4) . . ?
O11 P1 O10 98.5(5) . . ?
O12 P2 O13 120.0(3) . . ?
O12 P2 O15 106.0(3) . . ?
O13 P2 O15 109.7(3) . . ?
O12 P2 O14 110.2(4) . . ?
O13 P2 O14 104.7(3) . . ?
O15 P2 O14 105.3(3) . . ?
O17 P3 O16 115.7(3) . . ?
O17 P3 O19 111.3(3) . . ?
O16 P3 O19 111.2(3) . . ?
O17 P3 O18 110.9(3) . . ?
O16 P3 O18 110.3(3) . . ?
O19 P3 O18 95.7(3) . . ?
O4B Cl1B O2B 112.1(10) . . ?
O4B Cl1B O1B 111.2(10) . . ?
O2B Cl1B O1B 108.7(9) . . ?
O4B Cl1B O3B 110.7(10) . . ?
O2B Cl1B O3B 107.6(9) . . ?
O1B Cl1B O3B 106.4(9) . . ?
O1Y Cl1Y O4Y 111.7(11) . . ?
O1Y Cl1Y O2Y 110.2(11) . . ?
O4Y Cl1Y O2Y 109.1(11) . . ?
O1Y Cl1Y O3Y 109.4(11) . . ?
O4Y Cl1Y O3Y 108.3(11) . . ?
O2Y Cl1Y O3Y 108.2(11) . . ?
O1A Cl1A O3A 109.9(7) . . ?
O1A Cl1A O4A 109.9(7) . . ?
O3A Cl1A O4A 109.8(8) . . ?
O1A Cl1A O2A 109.1(7) . . ?
O3A Cl1A O2A 109.7(7) . . ?
O4A Cl1A O2A 108.5(7) . . ?
O4Z Cl1Z O1Z 109.9(12) . . ?
O4Z Cl1Z O2Z 109.8(12) . . ?
O1Z Cl1Z O2Z 109.5(12) . . ?
O4Z Cl1Z O3Z 109.0(12) . . ?
O1Z Cl1Z O3Z 109.7(12) . . ?
O2Z Cl1Z O3Z 108.8(12) . . ?

loop_
_geom_bond_atom_site_label_1
_geom_bond_atom_site_label_2
_geom_bond_distance
_geom_bond_site_symmetry_2
_geom_bond_publ_flag
C1 C6 1.374(15) . ?
C1 C2 1.378(15) . ?
C1 O10 1.389(13) . ?
C2 C3 1.386(16) . ?
C2 H2A 0.9500 . ?
C3 C4 1.381(17) . ?
C3 H3A 0.9500 . ?
C4 C5 1.366(16) . ?
C4 H4A 0.9500 . ?
C5 C6 1.381(16) . ?
C5 H5A 0.9500 . ?
C6 H6A 0.9500 . ?
C7 C12 1.344(14) . ?
C7 C8 1.354(16) . ?
C7 O11 1.393(12) . ?
C8 C9 1.42(2) . ?
C8 H8A 0.9500 . ?
C9 C10 1.36(2) . ?
C9 H9A 0.9500 . ?
C10 C11 1.318(19) . ?
C10 H10A 0.9500 . ?
C11 C12 1.385(17) . ?
C11 H11A 0.9500 . ?
C12 H12A 0.9500 . ?
C13 C18 1.355(14) . ?
C13 C14 1.382(13) . ?
C13 O14 1.414(10) . ?
C14 C15 1.388(14) . ?
C14 H14A 0.9500 . ?
C15 C16 1.376(15) . ?
C15 H15A 0.9500 . ?
C16 C17 1.379(16) . ?
C16 H16A 0.9500 . ?
C17 C18 1.394(14) . ?
C17 H17A 0.9500 . ?
C18 H18A 0.9500 . ?
C19 C20 1.346(15) . ?
C19 C24 1.381(15) . ?
C19 O15 1.411(11) . ?
C20 C21 1.414(18) . ?
C20 H20A 0.9500 . ?
C21 C22 1.35(2) . ?
C21 H21A 0.9500 . ?
C22 C23 1.34(2) . ?
C22 H22A 0.9500 . ?
C23 C24 1.378(17) . ?
C23 H23A 0.9500 . ?
C24 H24A 0.9500 . ?
C25 C26 1.375(17) . ?
C25 O18 1.377(11) . ?
C25 C30 1.386(16) . ?
C26 C27 1.416(16) . ?
C26 H26A 0.9500 . ?
C27 C28 1.37(2) . ?
C27 H27A 0.9500 . ?
C28 C29 1.38(2) . ?
C28 H28A 0.9500 . ?
C29 C30 1.383(19) . ?
C29 H29A 0.9500 . ?
C30 H30A 0.9500 . ?
C31 C36 1.357(14) . ?
C31 C32 1.393(14) . ?
C31 O19 1.396(11) . ?
C32 C33 1.380(18) . ?
C32 H32A 0.9500 . ?
C33 C34 1.39(2) . ?
C33 H33A 0.9500 . ?
C34 C35 1.35(2) . ?
C34 H34A 0.9500 . ?
C35 C36 1.378(15) . ?
C35 H35A 0.9500 . ?
C36 H36A 0.9500 . ?
C37 N2 1.361(11) . ?
C37 C38 1.392(13) . ?
C37 C42 1.464(12) . ?
C38 C39 1.368(14) . ?
C38 H38A 0.9500 . ?
C39 C40 1.375(14) . ?
C39 H39A 0.9500 . ?
C40 C41 1.397(13) . ?
C40 H40A 0.9500 . ?
C41 N2 1.339(11) . ?
C41 C51 1.478(12) . ?
C42 N3 1.288(11) . ?
C42 C50 1.506(12) . ?
C43 O20 1.240(10) . ?
C43 N4 1.356(11) . ?
C43 C44 1.480(12) . ?
C44 C45 1.386(13) . ?
C44 C49 1.397(13) . ?
C45 C46 1.367(14) . ?
C45 H45A 0.9500 . ?
C46 C47 1.363(16) . ?
C46 H46A 0.9500 . ?
C47 C48 1.352(17) . ?
C47 H47A 0.9500 . ?
C48 C49 1.390(15) . ?
C48 H48A 0.9500 . ?
C49 H49A 0.9500 . ?
C50 H50A 0.9800 . ?
C50 H50B 0.9800 . ?
C50 H50C 0.9800 . ?
C51 N5 1.298(11) . ?
C51 C59 1.480(12) . ?
C52 O21 1.239(10) . ?
C52 N6 1.356(11) . ?
C52 C53 1.494(12) . ?
C53 C58 1.360(13) . ?
C53 C54 1.369(13) . ?
C54 C55 1.380(15) . ?
C54 H54A 0.9500 . ?
C55 C56 1.359(15) . ?
C55 H55A 0.9500 . ?
C56 C57 1.357(16) . ?
C56 H56A 0.9500 . ?
C57 C58 1.395(15) . ?
C57 H57A 0.9500 . ?
C58 H58A 0.9500 . ?
C59 H59A 0.9800 . ?
C59 H59B 0.9800 . ?
C59 H59C 0.9800 . ?
C60 N7 1.352(11) . ?
C60 C61 1.396(12) . ?
C60 C65 1.485(11) . ?
C61 C62 1.392(13) . ?
C61 H61A 0.9500 . ?
C62 C63 1.363(13) . ?
C62 H62A 0.9500 . ?
C63 C64 1.397(12) . ?
C63 H63A 0.9500 . ?
C64 N7 1.339(10) . ?
C64 C74 1.463(12) . ?
C65 N8 1.272(11) . ?
C65 C73 1.499(13) . ?
C66 O22 1.227(10) . ?
C66 N9 1.354(12) . ?
C66 C67 1.483(12) . ?
C67 C72 1.365(14) . ?
C67 C68 1.391(15) . ?
C68 C69 1.382(17) . ?
C68 H68A 0.9500 . ?
C69 C70 1.38(2) . ?
C69 H69A 0.9500 . ?
C70 C71 1.389(17) . ?
C70 H70A 0.9500 . ?
C71 C72 1.377(14) . ?
C71 H71A 0.9500 . ?
C72 H72A 0.9500 . ?
C73 H73A 0.9800 . ?
C73 H73B 0.9800 . ?
C73 H73C 0.9800 . ?
C74 N10 1.295(10) . ?
C74 C82 1.508(11) . ?
C75 O23 1.246(10) . ?
C75 N11 1.357(11) . ?
C75 C76 1.456(12) . ?
C76 C77 1.384(14) . ?
C76 C81 1.393(14) . ?
C77 C78 1.373(15) . ?
C77 H77A 0.9500 . ?
C78 C79 1.383(17) . ?
C78 H78A 0.9500 . ?
C79 C80 1.380(16) . ?
C79 H79A 0.9500 . ?
C80 C81 1.398(13) . ?
C80 H80A 0.9500 . ?
C81 H81A 0.9500 . ?
C82 H82A 0.9800 . ?
C82 H82B 0.9800 . ?
C82 H82C 0.9800 . ?
C83 O24 1.410(13) . ?
C83 H83A 0.9800 . ?
C83 H83B 0.9800 . ?
C83 H83C 0.9800 . ?
C84 O25 1.413(17) . ?
C84 H84A 0.9800 . ?
C84 H84B 0.9800 . ?
C84 H84C 0.9800 . ?
C85 O26 1.408(17) . ?
C85 H85A 0.9800 . ?
C85 H85B 0.9800 . ?
C85 H85C 0.9800 . ?
C86 O27 1.480(13) . ?
C86 H86A 0.9800 . ?
C86 H86B 0.9800 . ?
C86 H86C 0.9800 . ?
Dy1 O12 2.297(6) . ?
Dy1 O8 2.299(6) . ?
Dy1 O16 2.310(5) . ?
Dy1 O20 2.343(6) . ?
Dy1 O21 2.405(5) . ?
Dy1 N3 2.509(7) . ?
Dy1 N2 2.518(7) . ?
Dy1 N5 2.523(8) . ?
Dy2 O9 2.312(5) 1_455 ?
Dy2 O13 2.340(5) 1_455 ?
Dy2 O17 2.342(5) . ?
Dy2 O22 2.375(6) . ?
Dy2 O23 2.415(6) . ?
Dy2 O24 2.443(6) . ?
Dy2 N7 2.532(7) . ?
Dy2 N8 2.543(7) . ?
Dy2 N10 2.561(7) . ?
N1 O5 1.229(13) . ?
N1 O6 1.246(11) . ?
N1 O7 1.309(12) . ?
N3 N4 1.379(9) . ?
N4 H4 0.8800 . ?
N5 N6 1.375(10) . ?
N6 H6 0.8800 . ?
N8 N9 1.394(9) . ?
N9 H9 0.8800 . ?
N10 N11 1.373(9) . ?
N11 H11 0.8800 . ?
O8 P1 1.463(6) . ?
O9 P1 1.470(6) . ?
O9 Dy2 2.312(5) 1_655 ?
O10 P1 1.600(8) . ?
O11 P1 1.585(7) . ?
O12 P2 1.477(6) . ?
O13 P2 1.478(5) . ?
O13 Dy2 2.340(5) 1_655 ?
O14 P2 1.601(6) . ?
O15 P2 1.587(6) . ?
O16 P3 1.495(5) . ?
O17 P3 1.481(6) . ?
O18 P3 1.593(6) . ?
O19 P3 1.590(6) . ?
O24 H24B 0.8500 . ?
O25 H25A 0.8501 . ?
O26 H26B 0.8500 . ?
O27 H27B 0.8501 . ?
Cl1B O4B 1.405(12) . ?
Cl1B O2B 1.423(11) . ?
Cl1B O1B 1.434(11) . ?
Cl1B O3B 1.454(12) . ?
Cl1Y O1Y 1.410(12) . ?
Cl1Y O4Y 1.429(13) . ?
Cl1Y O2Y 1.434(12) . ?
Cl1Y O3Y 1.442(12) . ?
Cl1A O1A 1.424(8) . ?
Cl1A O3A 1.429(9) . ?
Cl1A O4A 1.430(10) . ?
Cl1A O2A 1.441(9) . ?
Cl1Z O4Z 1.425(13) . ?
Cl1Z O1Z 1.425(13) . ?
Cl1Z O2Z 1.433(13) . ?
Cl1Z O3Z 1.435(13) . ?
